data_7155954
loop_
_publ_author_name
'Chaudhari, Tohasib Yusub'
'Ginotra, Sandeep K.'
'Tandon, Vibha'

_publ_section_title
;
 Facile access to functionalized indenes and fused quinolines by
 regioselective 5-enolexo-dig Michael addition and cyclization reactions
;
_journal_name_full 'Org. Biomol. Chem.'
_journal_paper_doi 10.1039/C7OB02498C
_journal_year 2017
_chemical_formula_moiety 'C27 H21 N O3'
_chemical_formula_sum 'C27 H21 N O3'
_chemical_formula_weight 407.45
_chemical_name_systematic
;
 ?
;
_space_group_IT_number 43
_symmetry_cell_setting orthorhombic
_symmetry_space_group_name_Hall 'F 2 -2d'
_symmetry_space_group_name_H-M 'F d d 2'
_atom_sites_solution_hydrogens geom
_atom_sites_solution_primary direct
_atom_sites_solution_secondary difmap
_audit_creation_method SHELXL-97
_audit_update_record
;
2017-01-09 deposited with the CCDC.
2017-10-13 downloaded from the CCDC.
;
_cell_angle_alpha 90.00
_cell_angle_beta 90.00
_cell_angle_gamma 90.00
_cell_formula_units_Z 16
_cell_length_a 37.951(3)
_cell_length_b 24.115(2)
_cell_length_c 9.5003(6)
_cell_measurement_reflns_used 3044
_cell_measurement_temperature 293(2)
_cell_measurement_theta_max 25.00
_cell_measurement_theta_min 3.36
_cell_volume 8694.6(11)
_computing_structure_refinement 'SHELXL-97 (Sheldrick, 1997)'
_diffrn_ambient_temperature 293(2)
_diffrn_measured_fraction_theta_full 0.998
_diffrn_measured_fraction_theta_max 0.998
_diffrn_measurement_device_type 'Xcalibur, Sapphire3'
_diffrn_radiation_monochromator graphite
_diffrn_radiation_source 'fine-focus sealed tube'
_diffrn_radiation_type MoK\a
_diffrn_radiation_wavelength 0.71073
_diffrn_reflns_av_R_equivalents 0.1343
_diffrn_reflns_av_sigmaI/netI 0.0782
_diffrn_reflns_limit_h_max 44
_diffrn_reflns_limit_h_min -44
_diffrn_reflns_limit_k_max 28
_diffrn_reflns_limit_k_min -28
_diffrn_reflns_limit_l_max 11
_diffrn_reflns_limit_l_min -11
_diffrn_reflns_number 25627
_diffrn_reflns_theta_full 25.00
_diffrn_reflns_theta_max 25.00
_diffrn_reflns_theta_min 3.36
_exptl_absorpt_coefficient_mu 0.081
_exptl_crystal_colour WHITE
_exptl_crystal_density_diffrn 1.245
_exptl_crystal_density_method 'not measured'
_exptl_crystal_description BLOCK
_exptl_crystal_F_000 3424
_refine_diff_density_max 0.197
_refine_diff_density_min -0.152
_refine_diff_density_rms 0.038
_refine_ls_abs_structure_details 'Flack H D (1983), Acta Cryst. A39, 876-881'
_refine_ls_abs_structure_Flack 2(2)
_refine_ls_extinction_method none
_refine_ls_goodness_of_fit_ref 1.031
_refine_ls_hydrogen_treatment mixed
_refine_ls_matrix_type full
_refine_ls_number_parameters 280
_refine_ls_number_reflns 3819
_refine_ls_number_restraints 1
_refine_ls_restrained_S_all 1.031
_refine_ls_R_factor_all 0.0947
_refine_ls_R_factor_gt 0.0660
_refine_ls_shift/su_max 0.002
_refine_ls_shift/su_mean 0.000
_refine_ls_structure_factor_coef Fsqd
_refine_ls_weighting_details 'calc w=1/[\s^2^(Fo^2^)+(0.0684P)^2^+0.0000P] where P=(Fo^2^+2Fc^2^)/3'
_refine_ls_weighting_scheme calc
_refine_ls_wR_factor_gt 0.1385
_refine_ls_wR_factor_ref 0.1609
_reflns_number_gt 2741
_reflns_number_total 3819
_reflns_threshold_expression >2sigma(I)
_cod_data_source_file c7ob02498c2.cif
_cod_data_source_block shelxl
_cod_original_cell_volume 8694.4(11)
_cod_database_code 7155954

loop_
_symmetry_equiv_pos_as_xyz
'x, y, z'
'-x, -y, z'
'-x+1/4, y+1/4, z+1/4'
'x+1/4, -y+1/4, z+1/4'
'x, y+1/2, z+1/2'
'-x, -y+1/2, z+1/2'
'-x+1/4, y+3/4, z+3/4'
'x+1/4, -y+3/4, z+3/4'
'x+1/2, y, z+1/2'
'-x+1/2, -y, z+1/2'
'-x+3/4, y+1/4, z+3/4'
'x+3/4, -y+1/4, z+3/4'
'x+1/2, y+1/2, z'
'-x+1/2, -y+1/2, z'
'-x+3/4, y+3/4, z+1/4'
'x+3/4, -y+3/4, z+1/4'

loop_
_atom_site_label
_atom_site_type_symbol
_atom_site_fract_x
_atom_site_fract_y
_atom_site_fract_z
_atom_site_U_iso_or_equiv
_atom_site_adp_type
_atom_site_occupancy
_atom_site_symmetry_multiplicity
_atom_site_calc_flag
_atom_site_refinement_flags
O001 O 0.12138(7) 0.05651(12) 0.2223(3) 0.0622(7) Uani 1 1 d .
O002 O 0.13871(7) -0.02819(12) 0.2896(3) 0.0683(8) Uani 1 1 d .
C16 C 0.09390(8) 0.01592(14) 0.4226(4) 0.0422(8) Uani 1 1 d .
C9 C 0.04315(9) 0.06806(14) 0.4948(4) 0.0429(8) Uani 1 1 d .
N1 N 0.08993(9) -0.08242(15) 0.5371(4) 0.0654(9) Uani 1 1 d .
O1 O 0.17855(7) 0.04626(14) 0.5163(3) 0.0796(9) Uani 1 1 d .
C6 C 0.04999(9) -0.00900(16) 0.1359(4) 0.0463(9) Uani 1 1 d .
C7 C 0.04011(9) 0.02544(14) 0.2568(4) 0.0448(9) Uani 1 1 d .
H008 H 0.0189 0.0443 0.2466 0.054 Uiso 1 1 calc R
C21 C 0.16548(10) 0.02597(15) 0.6214(4) 0.0493(9) Uani 1 1 d .
C8 C 0.05653(8) 0.03422(14) 0.3792(4) 0.0423(8) Uani 1 1 d .
C14 C 0.06996(9) 0.08250(14) 0.5872(4) 0.0448(9) Uani 1 1 d .
C19 C 0.09189(9) -0.04020(18) 0.4858(4) 0.0481(9) Uani 1 1 d .
C17 C 0.11963(10) 0.01703(18) 0.2992(4) 0.0518(9) Uani 1 1 d .
C22 C 0.18679(10) -0.00894(15) 0.7175(4) 0.0475(9) Uani 1 1 d .
C15 C 0.10511(9) 0.05933(15) 0.5386(4) 0.0468(9) Uani 1 1 d .
H015 H 0.1181 0.0893 0.4918 0.056 Uiso 1 1 calc R
C20 C 0.12788(9) 0.03761(16) 0.6585(4) 0.0484(9) Uani 1 1 d .
H01A H 0.1275 0.0645 0.7343 0.058 Uiso 1 1 calc R
H01B H 0.1174 0.0037 0.6939 0.058 Uiso 1 1 calc R
C10 C 0.00868(10) 0.08570(16) 0.5187(5) 0.0559(10) Uani 1 1 d .
H017 H -0.0094 0.0758 0.4575 0.067 Uiso 1 1 calc R
C5 C 0.04372(11) 0.00995(18) 0.0008(4) 0.0606(11) Uani 1 1 d .
H018 H 0.0337 0.0448 -0.0122 0.073 Uiso 1 1 calc R
C27 C 0.17244(10) -0.05443(17) 0.7870(4) 0.0560(10) Uani 1 1 d .
H019 H 0.1486 -0.0626 0.7768 0.067 Uiso 1 1 calc R
C2 C 0.07119(11) -0.09389(18) 0.0353(5) 0.0656(12) Uani 1 1 d .
H020 H 0.0804 -0.1293 0.0476 0.079 Uiso 1 1 calc R
C13 C 0.06312(10) 0.11501(16) 0.7029(4) 0.0574(10) Uani 1 1 d .
H021 H 0.0811 0.1250 0.7643 0.069 Uiso 1 1 calc R
C1 C 0.06322(10) -0.06210(18) 0.1504(4) 0.0573(10) Uani 1 1 d .
H022 H 0.0668 -0.0765 0.2400 0.069 Uiso 1 1 calc R
C23 C 0.22218(10) 0.00250(17) 0.7358(5) 0.0626(11) Uani 1 1 d .
H023 H 0.2324 0.0319 0.6874 0.075 Uiso 1 1 calc R
C11 C 0.00208(11) 0.11814(17) 0.6351(5) 0.0630(11) Uani 1 1 d .
H024 H -0.0207 0.1305 0.6526 0.076 Uiso 1 1 calc R
C3 C 0.06576(11) -0.0740(2) -0.0969(5) 0.0708(13) Uani 1 1 d .
H025 H 0.0713 -0.0957 -0.1748 0.085 Uiso 1 1 calc R
C26 C 0.19355(12) -0.08767(18) 0.8715(5) 0.0707(12) Uani 1 1 d .
H026 H 0.1842 -0.1189 0.9152 0.085 Uiso 1 1 calc R
C12 C 0.02890(11) 0.13254(18) 0.7260(5) 0.0660(12) Uani 1 1 d .
H027 H 0.0239 0.1544 0.8042 0.079 Uiso 1 1 calc R
C24 C 0.24235(12) -0.0290(2) 0.8245(5) 0.0755(14) Uani 1 1 d .
H028 H 0.2658 -0.0196 0.8399 0.091 Uiso 1 1 calc R
C4 C 0.05210(12) -0.0219(2) -0.1148(5) 0.0755(13) Uani 1 1 d .
H029 H 0.0485 -0.0080 -0.2049 0.091 Uiso 1 1 calc R
C25 C 0.22850(13) -0.0737(2) 0.8899(5) 0.0776(14) Uani 1 1 d .
H030 H 0.2427 -0.0953 0.9479 0.093 Uiso 1 1 calc R
C18 C 0.16297(16) -0.0294(3) 0.1696(6) 0.121(2) Uani 1 1 d .
H03A H 0.1761 -0.0634 0.1707 0.182 Uiso 1 1 calc R
H03B H 0.1789 0.0014 0.1759 0.182 Uiso 1 1 calc R
H03C H 0.1498 -0.0269 0.0836 0.182 Uiso 1 1 calc R

loop_
_atom_site_aniso_label
_atom_site_aniso_U_11
_atom_site_aniso_U_22
_atom_site_aniso_U_33
_atom_site_aniso_U_23
_atom_site_aniso_U_13
_atom_site_aniso_U_12
O001 0.0609(17) 0.073(2) 0.0527(16) 0.0105(16) 0.0061(13) -0.0071(14)
O002 0.0656(17) 0.082(2) 0.0571(17) -0.0020(16) 0.0194(14) 0.0171(15)
C16 0.0437(19) 0.047(2) 0.0363(19) 0.0019(17) -0.0018(16) 0.0029(15)
C9 0.0442(19) 0.0388(19) 0.046(2) -0.0003(17) 0.0056(17) 0.0005(15)
N1 0.082(2) 0.059(2) 0.055(2) 0.007(2) 0.002(2) 0.0055(19)
O1 0.0595(17) 0.110(3) 0.070(2) 0.0336(19) 0.0084(16) 0.0090(16)
C6 0.0445(19) 0.055(2) 0.039(2) -0.003(2) -0.0044(17) -0.0072(17)
C7 0.0467(19) 0.045(2) 0.043(2) 0.0000(18) -0.0025(17) -0.0010(15)
C21 0.052(2) 0.053(2) 0.044(2) 0.0024(19) 0.0004(19) -0.0026(17)
C8 0.0388(17) 0.042(2) 0.046(2) 0.0019(17) 0.0001(17) 0.0001(14)
C14 0.051(2) 0.041(2) 0.042(2) -0.0027(17) -0.0012(17) 0.0025(15)
C19 0.048(2) 0.055(2) 0.042(2) -0.001(2) -0.0020(17) 0.0052(18)
C17 0.043(2) 0.065(3) 0.047(2) -0.003(2) -0.0043(18) -0.0039(19)
C22 0.053(2) 0.052(2) 0.038(2) -0.0065(18) -0.0023(18) 0.0010(17)
C15 0.0447(19) 0.054(2) 0.042(2) 0.0029(19) -0.0020(17) 0.0009(16)
C20 0.053(2) 0.057(2) 0.0351(19) 0.0002(18) -0.0044(16) 0.0010(17)
C10 0.051(2) 0.060(2) 0.057(2) -0.002(2) 0.002(2) 0.0057(18)
C5 0.072(3) 0.064(3) 0.046(3) 0.005(2) -0.010(2) -0.006(2)
C27 0.056(2) 0.061(2) 0.051(2) -0.005(2) 0.001(2) 0.0063(19)
C2 0.073(3) 0.071(3) 0.053(3) -0.013(3) -0.008(2) 0.017(2)
C13 0.060(2) 0.060(3) 0.052(2) -0.010(2) -0.003(2) 0.0061(19)
C1 0.063(2) 0.063(3) 0.045(2) -0.004(2) -0.011(2) 0.0057(19)
C23 0.057(2) 0.063(3) 0.067(3) 0.000(2) -0.010(2) -0.0066(19)
C11 0.061(2) 0.063(3) 0.065(3) 0.000(2) 0.011(2) 0.011(2)
C3 0.073(3) 0.087(4) 0.053(3) -0.017(3) 0.007(2) -0.007(2)
C26 0.084(3) 0.064(3) 0.064(3) 0.011(2) 0.004(3) 0.018(2)
C12 0.077(3) 0.061(3) 0.060(3) -0.017(2) 0.002(2) 0.012(2)
C24 0.058(3) 0.083(3) 0.085(4) 0.000(3) -0.030(2) 0.001(2)
C4 0.093(3) 0.092(4) 0.042(2) 0.002(3) -0.001(2) -0.021(3)
C25 0.090(4) 0.073(3) 0.069(3) 0.004(3) -0.023(3) 0.021(3)
C18 0.110(4) 0.152(6) 0.102(5) -0.010(4) 0.062(4) 0.027(4)

loop_
_atom_type_symbol
_atom_type_description
_atom_type_scat_dispersion_real
_atom_type_scat_dispersion_imag
_atom_type_scat_source
C C 0.0033 0.0016 'International Tables Vol C Tables 4.2.6.8 and 6.1.1.4'
H H 0.0000 0.0000 'International Tables Vol C Tables 4.2.6.8 and 6.1.1.4'
N N 0.0061 0.0033 'International Tables Vol C Tables 4.2.6.8 and 6.1.1.4'
O O 0.0106 0.0060 'International Tables Vol C Tables 4.2.6.8 and 6.1.1.4'

loop_
_geom_angle_atom_site_label_1
_geom_angle_atom_site_label_2
_geom_angle_atom_site_label_3
_geom_angle
C17 O002 C18 114.6(4)
C19 C16 C17 111.1(3)
C19 C16 C8 108.8(3)
C17 C16 C8 112.2(3)
C19 C16 C15 109.7(3)
C17 C16 C15 110.6(3)
C8 C16 C15 104.2(3)
C14 C9 C10 120.6(3)
C14 C9 C8 111.2(3)
C10 C9 C8 128.3(3)
C1 C6 C5 117.4(4)
C1 C6 C7 122.7(4)
C5 C6 C7 119.7(4)
C8 C7 C6 130.7(3)
O1 C21 C22 120.8(4)
O1 C21 C20 120.4(4)
C22 C21 C20 118.8(3)
C7 C8 C9 125.5(3)
C7 C8 C16 128.1(3)
C9 C8 C16 106.2(3)
C13 C14 C9 120.7(3)
C13 C14 C15 128.2(3)
C9 C14 C15 111.1(3)
N1 C19 C16 178.2(4)
O001 C17 O002 125.9(4)
O001 C17 C16 121.1(4)
O002 C17 C16 113.1(3)
C23 C22 C27 118.6(4)
C23 C22 C21 119.6(3)
C27 C22 C21 121.8(3)
C14 C15 C20 113.4(3)
C14 C15 C16 102.7(3)
C20 C15 C16 116.5(3)
C21 C20 C15 115.4(3)
C11 C10 C9 118.3(4)
C4 C5 C6 121.1(4)
C26 C27 C22 120.2(4)
C3 C2 C1 120.4(4)
C14 C13 C12 118.6(4)
C2 C1 C6 121.3(4)
C24 C23 C22 120.7(4)
C10 C11 C12 120.8(4)
C2 C3 C4 119.6(4)
C25 C26 C27 119.1(4)
C11 C12 C13 121.1(4)
C25 C24 C23 120.5(4)
C3 C4 C5 120.0(4)
C24 C25 C26 120.7(4)

loop_
_geom_bond_atom_site_label_1
_geom_bond_atom_site_label_2
_geom_bond_distance
O001 C17 1.202(5)
O002 C17 1.312(5)
O002 C18 1.465(5)
C16 C19 1.483(6)
C16 C17 1.526(5)
C16 C8 1.542(4)
C16 C15 1.578(5)
C9 C14 1.388(5)
C9 C10 1.394(5)
C9 C8 1.460(5)
N1 C19 1.131(5)
O1 C21 1.217(5)
C6 C1 1.382(5)
C6 C5 1.383(5)
C6 C7 1.466(5)
C7 C8 1.336(5)
C21 C22 1.483(5)
C21 C20 1.497(5)
C14 C13 1.375(5)
C14 C15 1.518(5)
C22 C23 1.382(5)
C22 C27 1.391(5)
C15 C20 1.523(5)
C10 C11 1.378(6)
C5 C4 1.377(6)
C27 C26 1.389(5)
C2 C3 1.360(6)
C2 C1 1.369(6)
C13 C12 1.383(5)
C23 C24 1.369(6)
C11 C12 1.379(6)
C3 C4 1.370(7)
C26 C25 1.379(6)
C24 C25 1.350(6)
